data_7204257
loop_
_publ_author_name
'Sebastian, Litty'
'Gopalakrishnan, Jagannatha'
'Piffard, Yves'

_publ_section_title
;
 Synthesis, crystal structure and lithium ion conductivity of LiMgFSO4
;
_journal_issue 2
_journal_name_full 'Journal of Materials Chemistry'
_journal_page_first 374
_journal_paper_doi 10.1039/b108289m
_journal_volume 12
_journal_year 2002
_chemical_formula_sum 'F Li Mg O4 S'
_chemical_formula_weight 146.3
_space_group_IT_number 2
_symmetry_cell_setting triclinic
_symmetry_space_group_name_Hall '-P 1'
_symmetry_space_group_name_H-M 'P -1'
_cell_angle_alpha 106.68(1)
_cell_angle_beta 107.40(1)
_cell_angle_gamma 97.50(1)
_cell_formula_units_Z 2
_cell_length_a 5.1623(7)
_cell_length_b 5.388(1)
_cell_length_c 7.073(1)
_cell_volume 174.72(5)
_diffrn_measurement_device 'four-circle diffractometer'
_diffrn_measurement_device_type CAD4
_diffrn_measurement_method \q/2\q
_diffrn_radiation_probe x-ray
_diffrn_radiation_type 'Mo K\a'
_diffrn_radiation_wavelength 0.71073
_diffrn_reflns_av_R_equivalents 0.0589
_diffrn_reflns_av_sigmaI/netI 0.1467
_diffrn_reflns_limit_h_max 8
_diffrn_reflns_limit_h_min -8
_diffrn_reflns_limit_k_max 8
_diffrn_reflns_limit_k_min -8
_diffrn_reflns_limit_l_max 11
_diffrn_reflns_limit_l_min -1
_diffrn_reflns_number 1838
_diffrn_reflns_theta_max 34.96
_diffrn_reflns_theta_min 3.22
_diffrn_standards_decay_% 0.0
_diffrn_standards_number 0
_exptl_absorpt_coefficient_mu 1.008
_exptl_absorpt_correction_T_max 1.000
_exptl_absorpt_correction_T_min 1.000
_exptl_absorpt_correction_type none
_exptl_crystal_density_meas 2.78
_exptl_crystal_F_000 144
_refine_diff_density_max 2.23
_refine_diff_density_min -1.98
_refine_ls_extinction_coef 0.01(1)
_refine_ls_extinction_method 'B-C type 1 Lorentzian isotropic'
_refine_ls_goodness_of_fit_all 1.74
_refine_ls_goodness_of_fit_obs 1.29
_refine_ls_number_parameters 75
_refine_ls_number_reflns 1537
_refine_ls_R_factor_all 0.1552
_refine_ls_R_factor_gt 0.0523
_refine_ls_shift/esd_max 0.0001
_refine_ls_shift/esd_mean 0.0000
_refine_ls_structure_factor_coef F
_refine_ls_weighting_details w=1/(\s^2^(F)+0.0001F^2^)
_refine_ls_weighting_scheme sigma
_refine_ls_wR_factor_all 0.0565
_refine_ls_wR_factor_gt 0.0515
_reflns_limit_h_max 7
_reflns_limit_h_min -8
_reflns_limit_k_max 8
_reflns_limit_k_min -8
_reflns_limit_l_max 11
_reflns_limit_l_min 0
_reflns_number_observed 753
_reflns_number_total 1537
_reflns_observed_criterion 3
_cod_data_source_file b108289m.txt
_cod_data_source_block LiMgSO4F
_cod_depositor_comments
;
The following automatic conversions were performed:
'_diffrn_radiation_probe' value 'X-ray' changed to 'x-ray' according to
'/home/saulius/struct/CIF-dictionaries/cif_core.dic' dictionary named
'cif_core.dic' version 2.4.1 from 2010-06-29.

Automatic conversion script
Id: cif_fix_enum 1527 2010-12-29 10:47:43Z saulius 
;
_cod_original_formula_sum 'Li1 O4 F1 Mg1 S1'
_cod_database_code 7204257

loop_
_symmetry_equiv_pos_site_id
_symmetry_equiv_pos_as_xyz
1 x,y,z
2 -x,-y,-z

loop_
_atom_site_aniso_label
_atom_site_aniso_U_11
_atom_site_aniso_U_22
_atom_site_aniso_U_33
_atom_site_aniso_U_12
_atom_site_aniso_U_13
_atom_site_aniso_U_23
S 0.0069(4) 0.0082(4) 0.0102(4) 0.0017(3) 0.0024(3) 0.0032(3)
Mg1 0.0101(7) 0.0108(7) 0.0052(8) 0.0041(6) 0.0038(6) 0.0042(6)
Mg2 0.0132(8) 0.0118(8) 0.0073(8) 0.0044(6) 0.0063(7) 0.0033(7)
F 0.0152(9) 0.0139(9) 0.009(1) 0.0067(7) 0.0064(8) 0.0082(8)
O1 0.010(1) 0.013(1) 0.018(1) -0.0021(9) -0.001(1) 0.007(1)
O2 0.013(1) 0.012(1) 0.015(1) 0.0066(9) 0.011(1) 0.005(1)
O3 0.011(1) 0.007(1) 0.017(1) 0.0038(8) 0.008(1) 0.0009(9)
O4 0.016(1) 0.020(1) 0.013(1) 0.008(1) 0.007(1) 0.012(1)

loop_
_atom_site_label
_atom_site_type_symbol
_atom_site_symmetry_multiplicity
_atom_site_occupancy
_atom_site_fract_x
_atom_site_fract_y
_atom_site_fract_z
_atom_site_U_iso_or_equiv
S S 1 1 0.3316(2) 0.6353(2) 0.2515(1) 0.0086(3)
Mg1 Mg 2 1 0 0 0.5 0.0079(6)
Mg2 Mg 2 1 0 0 0 0.0100(6)
F F 1 1 0.1103(4) 0.9176(4) 0.7554(3) 0.0109(7)
O1 O 1 1 0.6177(5) 0.7455(4) 0.4045(4) 0.0153(9)
O2 O 1 1 0.1263(4) 0.6561(4) 0.3602(4) 0.0114(9)
O3 O 1 1 0.3177(4) 0.3525(4) 0.1449(4) 0.0119(8)
O4 O 1 1 0.2713(5) 0.7721(5) 0.0973(4) 0.0142(9)
Li1 Li 1 0.5 0.275(3) 0.643(3) 0.789(2) 0.021(2)
Li2 Li 1 0.5 0.253(3) 0.623(3) 0.714(2) 0.021(2)

loop_
_atom_type_symbol
_atom_type_oxidation_number
_atom_type_number_in_cell
_atom_type_scat_dispersion_real
_atom_type_scat_dispersion_imag
_atom_type_scat_source
_atom_type_scat_Cromer_Mann_a1
_atom_type_scat_Cromer_Mann_b1
_atom_type_scat_Cromer_Mann_a2
_atom_type_scat_Cromer_Mann_b2
_atom_type_scat_Cromer_Mann_a3
_atom_type_scat_Cromer_Mann_b3
_atom_type_scat_Cromer_Mann_a4
_atom_type_scat_Cromer_Mann_b4
_atom_type_scat_Cromer_Mann_c
Li 0 2 0.000 0.000 International_Tables_Vol_C 1.1282 3.9546 0.7508 1.0524 0.6175 85.390503 0.4653 168.261002 0.0377
O 0 8 0.011 0.006 International_Tables_Vol_C 3.0485 13.2771 2.2868 5.7011 1.5463 0.3239 0.867 32.908901 0.2508
F 0 2 0.017 0.010 International_Tables_Vol_C 3.5392 10.2825 2.6412 4.2944 1.517 0.2615 1.0243 26.1476 0.2776
Mg 0 2 0.049 0.036 International_Tables_Vol_C 5.4204 2.8275 2.1735 79.261101 1.2269 0.3808 2.3073 7.1937 0.8584
S 0 2 0.125 0.123 International_Tables_Vol_C 6.9053 1.4679 5.2034 22.215099 1.4379 0.2536 1.5863 56.172001 0.8669

loop_
_geom_angle_atom_site_label_1
_geom_angle_atom_site_label_2
_geom_angle_atom_site_label_3
_geom_angle
_geom_angle_site_symmetry_1
_geom_angle_site_symmetry_2
_geom_angle_site_symmetry_3
O1 S O2 110.7(2) . . .
O1 S O3 105.2(1) . . .
O1 S O4 111.3(2) . . .
O2 S O3 110.0(2) . . .
O2 S O4 109.4(2) . . .
O3 S O4 110.1(2) . . .
F Mg1 F 180 1_545 . 2_566
F Mg1 O1 89.15(9) 1_545 . 1_445
F Mg1 O1 90.85(9) 1_545 . 2_666
F Mg1 O2 86.69(9) 1_545 . 1_545
F Mg1 O2 93.31(9) 1_545 . 2_566
F Mg1 F 180 2_566 . 1_545
F Mg1 O1 90.85(9) 2_566 . 1_445
F Mg1 O1 89.15(9) 2_566 . 2_666
F Mg1 O2 93.31(9) 2_566 . 1_545
F Mg1 O2 86.69(9) 2_566 . 2_566
O1 Mg1 O1 180 1_445 . 2_666
O1 Mg1 O2 85.23(9) 1_445 . 1_545
O1 Mg1 O2 94.77(9) 1_445 . 2_566
O1 Mg1 O1 180 2_666 . 1_445
O1 Mg1 O2 94.77(9) 2_666 . 1_545
O1 Mg1 O2 85.23(9) 2_666 . 2_566
O2 Mg1 O2 180 1_545 . 2_566
O2 Mg1 O2 180 2_566 . 1_545
F Mg2 F 180 1_544 . 2_566
F Mg2 O3 89.73(9) 1_544 . .
F Mg2 O3 90.27(9) 1_544 . 2_555
F Mg2 O4 84.1(1) 1_544 . 1_545
F Mg2 O4 95.9(1) 1_544 . 2_565
F Mg2 F 180 2_566 . 1_544
F Mg2 O3 90.27(9) 2_566 . .
F Mg2 O3 89.73(9) 2_566 . 2_555
F Mg2 O4 95.9(1) 2_566 . 1_545
F Mg2 O4 84.1(1) 2_566 . 2_565
O3 Mg2 O3 180 . . 2_555
O3 Mg2 O4 92.58(9) . . 1_545
O3 Mg2 O4 87.42(9) . . 2_565
O3 Mg2 O3 180 2_555 . .
O3 Mg2 O4 87.42(9) 2_555 . 1_545
O3 Mg2 O4 92.58(9) 2_555 . 2_565
O4 Mg2 O4 180 1_545 . 2_565
O4 Mg2 O4 180 2_565 . 1_545
Li1 F Li2 15.1(7) . . .
Li1 O3 Li2 13.1(7) 2_666 . 2_666

loop_
_geom_bond_atom_site_label_1
_geom_bond_atom_site_label_2
_geom_bond_distance
_geom_bond_site_symmetry_1
_geom_bond_site_symmetry_2
S O1 1.467(2) . .
S O2 1.482(3) . .
S O3 1.475(2) . .
S O4 1.465(3) . .
Mg1 F 1.923(2) . 1_545
Mg1 F 1.923(2) . 2_566
Mg1 O1 2.048(2) . 1_445
Mg1 O1 2.048(2) . 2_666
Mg1 O2 2.118(2) . 1_545
Mg1 O2 2.118(2) . 2_566
Mg2 F 1.931(2) . 1_544
Mg2 F 1.931(2) . 2_566
Mg2 O3 2.101(2) . .
Mg2 O3 2.101(2) . 2_555
Mg2 O4 2.074(3) . 1_545
Mg2 O4 2.074(3) . 2_565
F Li1 1.84(2) . .
F Li2 1.82(2) . .
O1 Li2 2.20(2) . 2_666
O2 Li2 2.13(2) . 2_566
O3 Li1 2.01(2) . 2_666
O3 Li2 2.11(2) . 2_666
O4 Li1 2.10(2) . 1_554
Li1 Li2 0.48(2) . .
